data_7030480
loop_
_publ_author_name
'Nasani, Rajendar'
'Saha, Manideepa'
'Mobin, Shaikh M.'
'Martins, Lu\'isa M D R S'
'Pombeiro, Armando J. L.'
'Kirillov, Alexander M.'
'Mukhopadhyay, Suman'

_publ_section_title
;
 Copper-organic frameworks assembled from in situ generated
 5-(4-pyridyl)tetrazole building blocks: synthesis, structural features,
 topological analysis and catalytic oxidation of alcohols.
;
_journal_issue 26
_journal_name_full 'Dalton transactions (Cambridge, England : 2003)'
_journal_page_first 9944
_journal_page_last 9954
_journal_paper_doi 10.1039/c4dt00531g
_journal_volume 43
_journal_year 2014
_chemical_formula_sum 'C21 H29 Cu1.5 N16 O3'
_chemical_formula_weight 648.91
_chemical_name_systematic
;
 ?
;
_space_group_IT_number 14
_symmetry_cell_setting monoclinic
_symmetry_space_group_name_Hall '-P 2yn'
_symmetry_space_group_name_H-M 'P 1 21/n 1'
_atom_sites_solution_hydrogens geom
_atom_sites_solution_primary direct
_atom_sites_solution_secondary difmap
_audit_creation_method SHELXL-97
_cell_angle_alpha 90.00
_cell_angle_beta 90.296(2)
_cell_angle_gamma 90.00
_cell_formula_units_Z 4
_cell_length_a 13.0662(3)
_cell_length_b 14.7659(3)
_cell_length_c 15.3925(3)
_cell_measurement_reflns_used 13306
_cell_measurement_temperature 150(2)
_cell_measurement_theta_max 30.4403
_cell_measurement_theta_min 2.9787
_cell_volume 2969.70(11)
_computing_cell_refinement 'CrysAlis RED, Oxford Diffraction Ltd.,'
_computing_data_collection 'CrysAlis CCD, Oxford Diffraction Ltd.,'
_computing_data_reduction 'CrysAlis RED, Oxford Diffraction Ltd.,'
_computing_molecular_graphics Ortep3
_computing_publication_material Shelx97
_computing_structure_refinement 'SHELXL-97 (Sheldrick, 1997)'
_computing_structure_solution 'SHELXS-97 (Sheldrick, 1997)'
_diffrn_ambient_temperature 150(2)
_diffrn_detector_area_resol_mean 15.9948
_diffrn_measured_fraction_theta_full 0.998
_diffrn_measured_fraction_theta_max 0.998
_diffrn_measurement_device_type 'OXFORD DIFFRACTION SUPER NOVA'
_diffrn_measurement_method \w/q-scan
_diffrn_radiation_monochromator graphite
_diffrn_radiation_source 'Micro-Focus (Mo) X-ray Source'
_diffrn_radiation_type MoK\a
_diffrn_radiation_wavelength 0.71073
_diffrn_reflns_av_R_equivalents 0.0424
_diffrn_reflns_av_unetI/netI 0.0279
_diffrn_reflns_limit_h_max 15
_diffrn_reflns_limit_h_min -15
_diffrn_reflns_limit_k_max 17
_diffrn_reflns_limit_k_min -17
_diffrn_reflns_limit_l_max 18
_diffrn_reflns_limit_l_min -18
_diffrn_reflns_number 25450
_diffrn_reflns_theta_full 25.00
_diffrn_reflns_theta_max 25.00
_diffrn_reflns_theta_min 2.98
_exptl_absorpt_coefficient_mu 1.137
_exptl_absorpt_correction_T_max 0.8302
_exptl_absorpt_correction_T_min 0.7565
_exptl_absorpt_correction_type multi-scan
_exptl_absorpt_process_details
;
CrysAlis RED, Oxford Diffraction Ltd.,
Version 1.171.31.7 (release 18-10-2006 CrysAlis171 .NET)
(compiled Oct 18 2006,16:28:17)
Empirical absorption correction using spherical harmonics,
 implemented in SCALE3 ABSPACK scaling algorithm.
;
_exptl_crystal_colour green
_exptl_crystal_density_diffrn 1.451
_exptl_crystal_density_method 'not measured'
_exptl_crystal_description block
_exptl_crystal_F_000 1338
_exptl_crystal_size_max 0.26
_exptl_crystal_size_mid 0.21
_exptl_crystal_size_min 0.17
_refine_diff_density_max 0.736
_refine_diff_density_min -0.448
_refine_diff_density_rms 0.067
_refine_ls_extinction_method none
_refine_ls_goodness_of_fit_ref 1.099
_refine_ls_hydrogen_treatment riding
_refine_ls_matrix_type full
_refine_ls_number_parameters 476
_refine_ls_number_reflns 5226
_refine_ls_number_restraints 20
_refine_ls_restrained_S_all 1.097
_refine_ls_R_factor_all 0.0404
_refine_ls_R_factor_gt 0.0363
_refine_ls_shift/su_max 0.000
_refine_ls_shift/su_mean 0.000
_refine_ls_structure_factor_coef Fsqd
_refine_ls_weighting_details 'calc w=1/[\s^2^(Fo^2^)+(0.0525P)^2^+2.5493P] where P=(Fo^2^+2Fc^2^)/3'
_refine_ls_weighting_scheme calc
_refine_ls_wR_factor_gt 0.0971
_refine_ls_wR_factor_ref 0.1002
_reflns_number_gt 4777
_reflns_number_total 5226
_reflns_threshold_expression >2sigma(I)
_cod_data_source_file c4dt00531g2.cif
_cod_data_source_block sm079
_cod_depositor_comments
;
The following automatic conversions were performed:

'_symmetry_cell_setting' value 'Monoclinic' changed to 'monoclinic'
according to
/usr/data/users/saulius/crontab/automatic-downloads/rss-feeds/RSC/lib/dictionaries/cif_core.dic
dictionary named 'cif_core.dic' version 2.4.2 from 2011-04-26.

Automatic conversion script
Id: cif_fix_values 2281 2013-09-26 08:29:07Z andrius 

 Adding full bibliography for 7030480--7030481.cif.
;
_cod_original_sg_symbol_H-M 'P 21/n'
_cod_original_formula_sum 'C21 H29 Cu1.50 N16 O3'
_cod_database_code 7030480

loop_
_symmetry_equiv_pos_as_xyz
'x, y, z'
'-x+1/2, y+1/2, -z+1/2'
'-x, -y, -z'
'x-1/2, -y-1/2, z-1/2'

loop_
_atom_site_label
_atom_site_type_symbol
_atom_site_fract_x
_atom_site_fract_y
_atom_site_fract_z
_atom_site_U_iso_or_equiv
_atom_site_adp_type
_atom_site_occupancy
_atom_site_symmetry_multiplicity
_atom_site_calc_flag
_atom_site_refinement_flags
_atom_site_disorder_assembly
_atom_site_disorder_group
Cu1 Cu 0.5000 0.5000 0.0000 0.01568(12) Uani 1 2 d S . .
Cu2 Cu 0.51254(2) 0.286005(19) -0.091235(18) 0.01861(11) Uani 1 1 d . . .
O1 O 0.45664(16) 0.16434(13) -0.00190(12) 0.0315(4) Uani 1 1 d . . .
N1 N 0.59455(16) 0.40318(13) 0.04754(12) 0.0188(4) Uani 1 1 d . . .
N2 N 0.60208(16) 0.32237(13) 0.01059(13) 0.0197(4) Uani 1 1 d . . .
N3 N 0.66541(16) 0.27022(14) 0.05652(13) 0.0226(5) Uani 1 1 d . . .
N4 N 0.65291(17) 0.40671(14) 0.11814(13) 0.0222(5) Uani 1 1 d . . .
N5 N 0.40878(15) 0.37453(13) -0.04880(13) 0.0190(4) Uani 1 1 d . . .
N6 N 0.32414(17) 0.34856(15) -0.03405(15) 0.0272(5) Uani 1 1 d . . .
N7 N 0.2424(2) 0.3246(2) -0.0176(2) 0.0527(8) Uani 1 1 d . . .
N8 N 0.42511(16) 0.50225(13) 0.11446(13) 0.0191(4) Uani 1 1 d . . .
N9 N 0.37029(16) 0.43172(14) 0.14163(13) 0.0216(4) Uani 1 1 d . . .
N10 N 0.41436(17) 0.57196(14) 0.16779(13) 0.0231(5) Uani 1 1 d . . .
N11 N 0.35149(18) 0.54832(15) 0.23214(14) 0.0267(5) Uani 1 1 d . . .
N12 N 0.12080(16) 0.29261(14) 0.35366(13) 0.0220(5) Uani 1 1 d . . .
N13 N 0.91230(16) 0.24892(14) 0.31484(13) 0.0217(4) Uani 1 1 d . . .
N14 N 0.4604(2) 0.13556(18) 0.14202(15) 0.0390(6) Uani 1 1 d . . .
C1 C 0.69525(19) 0.32403(17) 0.12214(16) 0.0213(5) Uani 1 1 d . . .
C2 C 0.7682(2) 0.29687(17) 0.18970(16) 0.0226(5) Uani 1 1 d . . .
C3 C 0.8066(2) 0.20906(18) 0.19366(18) 0.0286(6) Uani 1 1 d . . .
H3 H 0.7846 0.1645 0.1532 0.034 Uiso 1 1 calc R . .
C4 C 0.8027(2) 0.35921(18) 0.25060(17) 0.0297(6) Uani 1 1 d . . .
H4 H 0.7770 0.4194 0.2504 0.036 Uiso 1 1 calc R . .
C5 C 0.3263(2) 0.46180(17) 0.21377(16) 0.0215(5) Uani 1 1 d . . .
C6 C 0.2557(2) 0.40510(17) 0.26371(16) 0.0233(5) Uani 1 1 d . . .
C7 C 0.2101(2) 0.33007(18) 0.22387(17) 0.0263(6) Uani 1 1 d . . .
H7 H 0.2247 0.3162 0.1650 0.032 Uiso 1 1 calc R . .
C8 C 0.1444(2) 0.27678(17) 0.27014(17) 0.0250(6) Uani 1 1 d . . .
H8 H 0.1141 0.2262 0.2419 0.030 Uiso 1 1 calc R . .
C9 C 0.1648(2) 0.36415(18) 0.39237(17) 0.0271(6) Uani 1 1 d . . .
H9 H 0.1493 0.3760 0.4515 0.033 Uiso 1 1 calc R . .
C10 C 0.2318(2) 0.42147(18) 0.35000(17) 0.0294(6) Uani 1 1 d . . .
H10 H 0.2612 0.4716 0.3797 0.035 Uiso 1 1 calc R . .
C11 C 0.8745(2) 0.33295(18) 0.31124(18) 0.0297(6) Uani 1 1 d . . .
H11 H 0.8981 0.3763 0.3523 0.036 Uiso 1 1 calc R . .
C12 C 0.8772(2) 0.18788(19) 0.25742(18) 0.0293(6) Uani 1 1 d . . .
H12 H 0.9021 0.1275 0.2608 0.035 Uiso 1 1 calc R . .
C13 C 0.5204(4) 0.0538(2) 0.1329(2) 0.0606(11) Uani 1 1 d . . .
H13A H 0.4983 0.0211 0.0806 0.091 Uiso 1 1 calc R . .
H13B H 0.5106 0.0153 0.1840 0.091 Uiso 1 1 calc R . .
H13C H 0.5930 0.0697 0.1278 0.091 Uiso 1 1 calc R . .
C14 C 0.4313(5) 0.1624(4) 0.2293(3) 0.098(2) Uani 1 1 d . . .
H14A H 0.3878 0.2164 0.2264 0.147 Uiso 1 1 calc R . .
H14B H 0.4929 0.1758 0.2635 0.147 Uiso 1 1 calc R . .
H14C H 0.3935 0.1129 0.2569 0.147 Uiso 1 1 calc R . .
C15 C 0.4364(3) 0.1847(2) 0.0734(2) 0.0393(7) Uani 1 1 d . . .
H15 H 0.4008 0.2399 0.0829 0.047 Uiso 1 1 calc R . .
C111 C 0.8478(14) 0.4103(17) 0.9609(13) 0.101(7) Uani 0.67(3) 1 d P A 1
H11A H 0.8875 0.4242 0.9087 0.151 Uiso 0.67(3) 1 calc PR A 1
H11B H 0.7889 0.4512 0.9643 0.151 Uiso 0.67(3) 1 calc PR A 1
H11C H 0.8237 0.3475 0.9580 0.151 Uiso 0.67(3) 1 calc PR A 1
C222 C 0.9847(17) 0.3541(13) 1.0469(16) 0.152(10) Uani 0.67(3) 1 d P A 1
H22A H 1.0142 0.3652 1.1046 0.228 Uiso 0.67(3) 1 calc PR A 1
H22B H 1.0383 0.3592 1.0029 0.228 Uiso 0.67(3) 1 calc PR A 1
H22C H 0.9550 0.2932 1.0450 0.228 Uiso 0.67(3) 1 calc PR A 1
N111 N 0.9052(17) 0.4207(12) 1.0294(11) 0.038(3) Uani 0.67(3) 1 d PU A 1
C333 C 0.8975(10) 0.4904(6) 1.0890(9) 0.039(3) Uani 0.67(3) 1 d PU A 1
H333 H 0.8478 0.5363 1.0788 0.047 Uiso 0.67(3) 1 calc PR A 1
O111 O 0.9544(9) 0.4966(7) 1.1579(4) 0.092(4) Uani 0.67(3) 1 d PU A 1
C011 C 0.8385(14) 0.4386(16) 0.957(2) 0.038(4) Uani 0.33(3) 1 d P A 2
H01A H 0.7967 0.4936 0.9603 0.057 Uiso 0.33(3) 1 calc PR A 2
H01B H 0.7938 0.3858 0.9497 0.057 Uiso 0.33(3) 1 calc PR A 2
H01C H 0.8847 0.4429 0.9072 0.057 Uiso 0.33(3) 1 calc PR A 2
C022 C 0.971(2) 0.345(2) 1.0468(16) 0.069(7) Uani 0.33(3) 1 d PDU A 2
H02A H 0.9907 0.3254 1.1056 0.103 Uiso 0.33(3) 1 calc PR A 2
H02B H 1.0330 0.3566 1.0129 0.103 Uiso 0.33(3) 1 calc PR A 2
H02C H 0.9312 0.2967 1.0187 0.103 Uiso 0.33(3) 1 calc PR A 2
N011 N 0.910(4) 0.427(3) 1.052(2) 0.044(6) Uani 0.33(3) 1 d PDU A 2
C033 C 0.923(3) 0.493(2) 1.117(2) 0.10(2) Uani 0.33(3) 1 d PD A 2
H033 H 0.8766 0.5423 1.1169 0.124 Uiso 0.33(3) 1 calc PR A 2
O011 O 0.967(5) 0.493(5) 1.156(5) 0.39(5) Uani 0.33(3) 1 d P A 2
C444 C 0.4602(9) 0.5176(8) 0.6328(10) 0.135(6) Uani 0.587(10) 1 d PD B 1
H44A H 0.4358 0.5047 0.6916 0.203 Uiso 0.587(10) 1 calc PR B 1
H44B H 0.5323 0.5359 0.6354 0.203 Uiso 0.587(10) 1 calc PR B 1
H44C H 0.4535 0.4631 0.5969 0.203 Uiso 0.587(10) 1 calc PR B 1
C555 C 0.4382(11) 0.6715(10) 0.6291(8) 0.109(4) Uani 0.587(10) 1 d PD B 1
H55A H 0.3936 0.7209 0.6095 0.164 Uiso 0.587(10) 1 calc PR B 1
H55B H 0.5079 0.6819 0.6080 0.164 Uiso 0.587(10) 1 calc PR B 1
H55C H 0.4389 0.6694 0.6927 0.164 Uiso 0.587(10) 1 calc PR B 1
N222 N 0.4012(11) 0.5884(8) 0.5961(8) 0.069(3) Uani 0.587(10) 1 d PD B 1
C666 C 0.3095(6) 0.5654(6) 0.5580(5) 0.065(2) Uani 0.587(10) 1 d PD B 1
H666 H 0.2692 0.6132 0.5347 0.078 Uiso 0.587(10) 1 calc PR B 1
O222 O 0.2768(7) 0.4918(8) 0.5518(7) 0.091(3) Uani 0.587(10) 1 d P B 1
C044 C 0.3846(19) 0.6245(9) 0.4839(10) 0.134(8) Uani 0.413(10) 1 d P B 2
H04A H 0.3331 0.5874 0.4541 0.201 Uiso 0.413(10) 1 calc PR B 2
H04B H 0.4461 0.6288 0.4480 0.201 Uiso 0.413(10) 1 calc PR B 2
H04C H 0.3569 0.6854 0.4938 0.201 Uiso 0.413(10) 1 calc PR B 2
C055 C 0.475(3) 0.651(3) 0.576(3) 0.27(3) Uani 0.413(10) 1 d P B 2
H05A H 0.4784 0.6907 0.5250 0.407 Uiso 0.413(10) 1 calc PR B 2
H05B H 0.5422 0.6239 0.5867 0.407 Uiso 0.413(10) 1 calc PR B 2
H05C H 0.4532 0.6854 0.6265 0.407 Uiso 0.413(10) 1 calc PR B 2
N022 N 0.409(2) 0.5865(19) 0.5604(11) 0.084(6) Uani 0.413(10) 1 d P B 2
C066 C 0.3662(18) 0.5130(13) 0.5956(11) 0.111(6) Uani 0.413(10) 1 d P B 2
H066 H 0.3810 0.5002 0.6548 0.133 Uiso 0.413(10) 1 calc PR B 2
O022 O 0.314(3) 0.4650(15) 0.5597(17) 0.26(2) Uani 0.413(10) 1 d P B 2

loop_
_atom_site_aniso_label
_atom_site_aniso_U_11
_atom_site_aniso_U_22
_atom_site_aniso_U_33
_atom_site_aniso_U_23
_atom_site_aniso_U_13
_atom_site_aniso_U_12
Cu1 0.0163(2) 0.0165(2) 0.0142(2) 0.00162(14) -0.00200(16) 0.00143(15)
Cu2 0.01795(18) 0.02165(18) 0.01617(17) -0.00489(11) -0.00655(12) 0.00432(11)
O1 0.0387(11) 0.0323(11) 0.0233(10) 0.0024(8) -0.0049(8) -0.0020(9)
N1 0.0206(11) 0.0208(10) 0.0150(9) -0.0008(8) -0.0047(8) -0.0008(8)
N2 0.0207(11) 0.0188(10) 0.0195(10) -0.0003(8) -0.0047(8) 0.0034(8)
N3 0.0227(11) 0.0241(11) 0.0208(11) -0.0017(8) -0.0104(9) 0.0046(9)
N4 0.0246(11) 0.0232(11) 0.0187(10) 0.0010(8) -0.0087(9) 0.0005(9)
N5 0.0158(11) 0.0204(10) 0.0208(10) -0.0023(8) -0.0022(8) -0.0004(8)
N6 0.0212(13) 0.0276(12) 0.0328(12) -0.0069(9) -0.0036(10) 0.0021(10)
N7 0.0246(15) 0.0578(19) 0.076(2) -0.0208(16) 0.0083(14) -0.0088(13)
N8 0.0187(11) 0.0172(10) 0.0212(11) 0.0005(8) -0.0005(9) -0.0007(8)
N9 0.0253(11) 0.0195(10) 0.0200(10) 0.0015(8) 0.0001(9) -0.0041(9)
N10 0.0268(12) 0.0212(11) 0.0213(10) -0.0010(8) 0.0022(9) -0.0034(9)
N11 0.0293(12) 0.0253(11) 0.0255(11) -0.0020(9) 0.0063(9) -0.0054(9)
N12 0.0232(11) 0.0229(11) 0.0197(11) 0.0037(8) -0.0051(9) -0.0039(9)
N13 0.0243(11) 0.0212(11) 0.0195(10) 0.0043(8) -0.0077(9) -0.0036(9)
N14 0.0516(16) 0.0404(14) 0.0250(12) 0.0069(10) 0.0043(11) 0.0135(12)
C1 0.0215(13) 0.0224(12) 0.0200(12) 0.0000(10) -0.0067(10) -0.0003(10)
C2 0.0239(13) 0.0251(13) 0.0187(12) 0.0033(10) -0.0066(10) -0.0002(10)
C3 0.0324(15) 0.0256(14) 0.0276(14) -0.0066(11) -0.0154(12) 0.0052(11)
C4 0.0404(16) 0.0207(13) 0.0280(14) 0.0019(10) -0.0157(12) 0.0028(12)
C5 0.0240(13) 0.0201(12) 0.0204(12) 0.0010(10) -0.0006(10) -0.0034(10)
C6 0.0231(13) 0.0246(13) 0.0222(12) 0.0020(10) -0.0005(10) -0.0022(10)
C7 0.0337(15) 0.0252(13) 0.0202(12) -0.0023(10) 0.0021(11) -0.0039(11)
C8 0.0308(15) 0.0235(13) 0.0207(13) 0.0003(10) -0.0012(11) -0.0055(11)
C9 0.0313(15) 0.0315(14) 0.0185(12) -0.0008(10) -0.0007(11) -0.0089(12)
C10 0.0350(16) 0.0292(14) 0.0239(13) -0.0030(11) 0.0014(11) -0.0119(12)
C11 0.0383(16) 0.0218(13) 0.0288(14) 0.0012(11) -0.0159(12) -0.0035(11)
C12 0.0344(16) 0.0240(13) 0.0293(14) -0.0025(11) -0.0124(12) 0.0054(12)
C13 0.092(3) 0.044(2) 0.046(2) 0.0104(16) 0.001(2) 0.027(2)
C14 0.156(5) 0.105(4) 0.033(2) 0.013(2) 0.018(3) 0.070(4)
C15 0.0434(18) 0.0403(17) 0.0343(17) 0.0070(13) 0.0005(14) 0.0114(14)
C111 0.102(10) 0.156(16) 0.046(6) -0.006(9) 0.025(7) -0.041(10)
C222 0.084(12) 0.083(9) 0.29(3) 0.078(12) 0.062(12) 0.028(8)
N111 0.034(3) 0.058(4) 0.023(8) -0.009(4) -0.001(6) -0.001(3)
C333 0.049(5) 0.044(4) 0.026(6) -0.002(4) -0.001(3) -0.015(3)
O111 0.116(7) 0.142(7) 0.019(4) -0.002(3) -0.012(3) -0.092(6)
C011 0.017(7) 0.058(9) 0.039(8) -0.002(6) -0.005(5) -0.013(5)
C022 0.040(10) 0.087(14) 0.080(12) -0.011(11) 0.045(9) 0.005(8)
N011 0.046(9) 0.072(11) 0.014(14) -0.007(8) 0.001(10) -0.011(8)
C033 0.08(3) 0.15(4) 0.08(4) 0.07(3) 0.03(3) 0.01(2)
O011 0.25(5) 0.43(8) 0.50(9) 0.06(6) -0.12(5) -0.09(5)
C444 0.090(8) 0.115(9) 0.200(14) 0.093(9) -0.061(8) -0.011(6)
C555 0.111(10) 0.123(10) 0.095(8) 0.002(7) 0.000(7) -0.055(8)
N222 0.066(6) 0.055(5) 0.085(9) 0.026(6) -0.024(7) -0.005(4)
C666 0.060(5) 0.083(6) 0.051(4) 0.003(4) -0.008(3) 0.018(5)
O222 0.089(5) 0.095(7) 0.088(6) -0.029(5) -0.028(4) -0.021(5)
C044 0.25(2) 0.057(8) 0.093(11) 0.004(7) -0.014(13) -0.030(11)
C055 0.24(4) 0.23(4) 0.35(6) -0.04(4) 0.10(4) -0.13(3)
N022 0.080(10) 0.103(12) 0.070(11) 0.008(10) -0.003(9) 0.014(8)
C066 0.17(2) 0.085(12) 0.078(10) 0.003(9) -0.017(11) 0.008(12)
O022 0.52(5) 0.108(13) 0.163(17) 0.089(13) -0.13(3) -0.16(2)

loop_
_atom_type_symbol
_atom_type_description
_atom_type_scat_dispersion_real
_atom_type_scat_dispersion_imag
_atom_type_scat_source
C C 0.0033 0.0016 'International Tables Vol C Tables 4.2.6.8 and 6.1.1.4'
H H 0.0000 0.0000 'International Tables Vol C Tables 4.2.6.8 and 6.1.1.4'
N N 0.0061 0.0033 'International Tables Vol C Tables 4.2.6.8 and 6.1.1.4'
O O 0.0106 0.0060 'International Tables Vol C Tables 4.2.6.8 and 6.1.1.4'
Cu Cu 0.3201 1.2651 'International Tables Vol C Tables 4.2.6.8 and 6.1.1.4'

loop_
_geom_angle_atom_site_label_1
_geom_angle_atom_site_label_2
_geom_angle_atom_site_label_3
_geom_angle
_geom_angle_site_symmetry_1
_geom_angle_site_symmetry_3
N8 Cu1 N8 180.00(11) 3_665 .
N8 Cu1 N1 90.36(8) 3_665 .
N8 Cu1 N1 89.64(8) . .
N8 Cu1 N1 89.64(8) 3_665 3_665
N8 Cu1 N1 90.36(8) . 3_665
N1 Cu1 N1 180.00(10) . 3_665
N8 Cu1 N5 87.41(7) 3_665 .
N8 Cu1 N5 92.59(7) . .
N1 Cu1 N5 82.24(7) . .
N1 Cu1 N5 97.76(7) 3_665 .
N8 Cu1 N5 92.59(7) 3_665 3_665
N8 Cu1 N5 87.41(7) . 3_665
N1 Cu1 N5 97.76(7) . 3_665
N1 Cu1 N5 82.24(7) 3_665 3_665
N5 Cu1 N5 180.00(11) . 3_665
N5 Cu2 N13 87.84(8) . 4_565
N5 Cu2 N12 172.86(8) . 4_665
N13 Cu2 N12 90.32(8) 4_565 4_665
N5 Cu2 N2 87.92(8) . .
N13 Cu2 N2 174.70(9) 4_565 .
N12 Cu2 N2 94.27(8) 4_665 .
N5 Cu2 O1 95.41(8) . .
N13 Cu2 O1 91.21(8) 4_565 .
N12 Cu2 O1 91.52(8) 4_665 .
N2 Cu2 O1 86.02(7) . .
C15 O1 Cu2 115.40(19) . .
N4 N1 N2 110.09(19) . .
N4 N1 Cu1 128.04(16) . .
N2 N1 Cu1 121.82(15) . .
N1 N2 N3 109.89(18) . .
N1 N2 Cu2 121.82(15) . .
N3 N2 Cu2 127.83(16) . .
N2 N3 C1 103.58(19) . .
N1 N4 C1 103.73(19) . .
N6 N5 Cu2 118.92(17) . .
N6 N5 Cu1 131.95(17) . .
Cu2 N5 Cu1 106.24(9) . .
N7 N6 N5 178.1(3) . .
N10 N8 N9 110.73(19) . .
N10 N8 Cu1 127.35(16) . .
N9 N8 Cu1 121.63(15) . .
C5 N9 N8 103.67(19) . .
N8 N10 N11 108.90(19) . .
N10 N11 C5 104.0(2) . .
C9 N12 C8 117.5(2) . .
C9 N12 Cu2 124.45(18) . 4_566
C8 N12 Cu2 117.81(17) . 4_566
C11 N13 C12 118.1(2) . .
C11 N13 Cu2 120.44(17) . 4_666
C12 N13 Cu2 121.31(17) . 4_666
C15 N14 C13 120.5(3) . .
C15 N14 C14 121.9(3) . .
C13 N14 C14 117.5(3) . .
N3 C1 N4 112.7(2) . .
N3 C1 C2 124.0(2) . .
N4 C1 C2 123.3(2) . .
C4 C2 C3 118.2(2) . .
C4 C2 C1 120.4(2) . .
C3 C2 C1 121.3(2) . .
C12 C3 C2 118.8(2) . .
C12 C3 H3 120.6 . .
C2 C3 H3 120.6 . .
C11 C4 C2 119.3(2) . .
C11 C4 H4 120.3 . .
C2 C4 H4 120.3 . .
N9 C5 N11 112.7(2) . .
N9 C5 C6 121.5(2) . .
N11 C5 C6 125.7(2) . .
C10 C6 C7 117.4(2) . .
C10 C6 C5 123.2(2) . .
C7 C6 C5 119.4(2) . .
C8 C7 C6 119.7(2) . .
C8 C7 H7 120.2 . .
C6 C7 H7 120.2 . .
N12 C8 C7 123.1(2) . .
N12 C8 H8 118.5 . .
C7 C8 H8 118.5 . .
N12 C9 C10 122.9(2) . .
N12 C9 H9 118.5 . .
C10 C9 H9 118.5 . .
C9 C10 C6 119.4(2) . .
C9 C10 H10 120.3 . .
C6 C10 H10 120.3 . .
N13 C11 C4 122.7(2) . .
N13 C11 H11 118.6 . .
C4 C11 H11 118.6 . .
N13 C12 C3 122.8(2) . .
N13 C12 H12 118.6 . .
C3 C12 H12 118.6 . .
N14 C13 H13A 109.5 . .
N14 C13 H13B 109.5 . .
H13A C13 H13B 109.5 . .
N14 C13 H13C 109.5 . .
H13A C13 H13C 109.5 . .
H13B C13 H13C 109.5 . .
N14 C14 H14A 109.5 . .
N14 C14 H14B 109.5 . .
H14A C14 H14B 109.5 . .
N14 C14 H14C 109.5 . .
H14A C14 H14C 109.5 . .
H14B C14 H14C 109.5 . .
O1 C15 N14 124.7(3) . .
O1 C15 H15 117.6 . .
N14 C15 H15 117.6 . .
C111 N111 C333 125.7(15) . .
C111 N111 C222 118.6(16) . .
C333 N111 C222 115.7(16) . .
O111 C333 N111 123.5(12) . .
O111 C333 H333 118.2 . .
N111 C333 H333 118.2 . .
N011 C011 H01A 109.5 . .
N011 C011 H01B 109.5 . .
H01A C011 H01B 109.5 . .
N011 C011 H01C 109.5 . .
H01A C011 H01C 109.5 . .
H01B C011 H01C 109.5 . .
N011 C022 H02A 109.5 . .
N011 C022 H02B 109.5 . .
H02A C022 H02B 109.5 . .
N011 C022 H02C 109.5 . .
H02A C022 H02C 109.5 . .
H02B C022 H02C 109.5 . .
C033 N011 C022 123(3) . .
C033 N011 C011 127(2) . .
C022 N011 C011 109(3) . .
O011 C033 N011 126(7) . .
O011 C033 H033 116.8 . .
N011 C033 H033 116.8 . .
C666 N222 C555 131.7(12) . .
C666 N222 C444 117.4(10) . .
C555 N222 C444 108.2(12) . .
O222 C666 N222 125.5(9) . .
O222 C666 H666 117.2 . .
N222 C666 H666 117.2 . .
N022 C044 H04A 109.5 . .
N022 C044 H04B 109.5 . .
H04A C044 H04B 109.5 . .
N022 C044 H04C 109.5 . .
H04A C044 H04C 109.5 . .
H04B C044 H04C 109.5 . .
N022 C055 H05A 109.5 . .
N022 C055 H05B 109.5 . .
H05A C055 H05B 109.5 . .
N022 C055 H05C 109.5 . .
H05A C055 H05C 109.5 . .
H05B C055 H05C 109.5 . .
C055 N022 C066 143(3) . .
C055 N022 C044 90(3) . .
C066 N022 C044 127(2) . .
O022 C066 N022 124(2) . .
O022 C066 H066 117.8 . .
N022 C066 H066 117.8 . .

loop_
_geom_bond_atom_site_label_1
_geom_bond_atom_site_label_2
_geom_bond_distance
_geom_bond_site_symmetry_2
Cu1 N8 2.020(2) 3_665
Cu1 N8 2.020(2) .
Cu1 N1 2.024(2) .
Cu1 N1 2.024(2) 3_665
Cu1 N5 2.325(2) .
Cu1 N5 2.325(2) 3_665
Cu2 N5 1.996(2) .
Cu2 N13 2.013(2) 4_565
Cu2 N12 2.020(2) 4_665
Cu2 N2 2.024(2) .
Cu2 O1 2.3795(19) .
O1 C15 1.228(4) .
N1 N4 1.325(3) .
N1 N2 1.326(3) .
N2 N3 1.331(3) .
N3 C1 1.341(3) .
N4 C1 1.342(3) .
N5 N6 1.193(3) .
N6 N7 1.155(3) .
N8 N10 1.324(3) .
N8 N9 1.333(3) .
N9 C5 1.329(3) .
N10 N11 1.337(3) .
N11 C5 1.349(3) .
N12 C9 1.341(3) .
N12 C8 1.344(3) .
N12 Cu2 2.020(2) 4_566
N13 C11 1.337(3) .
N13 C12 1.341(3) .
N13 Cu2 2.013(2) 4_666
N14 C15 1.318(4) .
N14 C13 1.447(4) .
N14 C14 1.453(5) .
C1 C2 1.463(3) .
C2 C4 1.387(4) .
C2 C3 1.391(4) .
C3 C12 1.380(4) .
C3 H3 0.9500 .
C4 C11 1.375(4) .
C4 H4 0.9500 .
C5 C6 1.466(4) .
C6 C10 1.387(4) .
C6 C7 1.398(4) .
C7 C8 1.367(4) .
C7 H7 0.9500 .
C8 H8 0.9500 .
C9 C10 1.384(4) .
C9 H9 0.9500 .
C10 H10 0.9500 .
C11 H11 0.9500 .
C12 H12 0.9500 .
C13 H13A 0.9800 .
C13 H13B 0.9800 .
C13 H13C 0.9800 .
C14 H14A 0.9800 .
C14 H14B 0.9800 .
C14 H14C 0.9800 .
C15 H15 0.9500 .
C111 N111 1.30(3) .
C111 H11A 0.9800 .
C111 H11B 0.9800 .
C111 H11C 0.9800 .
C222 N111 1.455(16) .
C222 H22A 0.9800 .
C222 H22B 0.9800 .
C222 H22C 0.9800 .
N111 C333 1.383(16) .
C333 O111 1.296(15) .
C333 H333 0.9500 .
C011 N011 1.74(5) .
C011 H01A 0.9800 .
C011 H01B 0.9800 .
C011 H01C 0.9800 .
C022 N011 1.46(2) .
C022 H02A 0.9800 .
C022 H02B 0.9800 .
C022 H02C 0.9800 .
N011 C033 1.41(2) .
C033 O011 0.83(7) .
C033 H033 0.9500 .
C444 N222 1.416(13) .
C444 H44A 0.9800 .
C444 H44B 0.9800 .
C444 H44C 0.9800 .
C555 N222 1.413(14) .
C555 H55A 0.9800 .
C555 H55B 0.9800 .
C555 H55C 0.9800 .
N222 C666 1.373(14) .
C666 O222 1.172(12) .
C666 H666 0.9500 .
C044 N022 1.34(2) .
C044 H04A 0.9800 .
C044 H04B 0.9800 .
C044 H04C 0.9800 .
C055 N022 1.30(4) .
C055 H05A 0.9800 .
C055 H05B 0.9800 .
C055 H05C 0.9800 .
N022 C066 1.33(3) .
C066 O022 1.13(3) .
C066 H066 0.9500 .

loop_
_geom_torsion_atom_site_label_1
_geom_torsion_atom_site_label_2
_geom_torsion_atom_site_label_3
_geom_torsion_atom_site_label_4
_geom_torsion
_geom_torsion_site_symmetry_1
N5 Cu2 O1 C15 -42.8(2) .
N13 Cu2 O1 C15 -130.7(2) 4_565
N12 Cu2 O1 C15 138.9(2) 4_665
N2 Cu2 O1 C15 44.8(2) .
N8 Cu1 N1 N4 123.3(2) 3_665
N8 Cu1 N1 N4 -56.7(2) .
N1 Cu1 N1 N4 -14(59) 3_665
N5 Cu1 N1 N4 -149.3(2) .
N5 Cu1 N1 N4 30.7(2) 3_665
N8 Cu1 N1 N2 -59.63(19) 3_665
N8 Cu1 N1 N2 120.37(19) .
N1 Cu1 N1 N2 163(59) 3_665
N5 Cu1 N1 N2 27.71(18) .
N5 Cu1 N1 N2 -152.29(18) 3_665
N4 N1 N2 N3 0.4(3) .
Cu1 N1 N2 N3 -177.11(15) .
N4 N1 N2 Cu2 173.15(16) .
Cu1 N1 N2 Cu2 -4.4(3) .
N5 Cu2 N2 N1 -26.05(19) .
N13 Cu2 N2 N1 -63.0(9) 4_565
N12 Cu2 N2 N1 147.15(19) 4_665
O1 Cu2 N2 N1 -121.63(19) .
N5 Cu2 N2 N3 145.3(2) .
N13 Cu2 N2 N3 108.4(9) 4_565
N12 Cu2 N2 N3 -41.5(2) 4_665
O1 Cu2 N2 N3 49.7(2) .
N1 N2 N3 C1 -0.2(3) .
Cu2 N2 N3 C1 -172.40(17) .
N2 N1 N4 C1 -0.4(3) .
Cu1 N1 N4 C1 176.92(17) .
N13 Cu2 N5 N6 52.9(2) 4_565
N12 Cu2 N5 N6 128.1(6) 4_665
N2 Cu2 N5 N6 -123.9(2) .
O1 Cu2 N5 N6 -38.10(19) .
N13 Cu2 N5 Cu1 -144.10(9) 4_565
N12 Cu2 N5 Cu1 -68.9(7) 4_665
N2 Cu2 N5 Cu1 39.09(9) .
O1 Cu2 N5 Cu1 124.89(8) .
N8 Cu1 N5 N6 -150.1(2) 3_665
N8 Cu1 N5 N6 29.9(2) .
N1 Cu1 N5 N6 119.2(2) .
N1 Cu1 N5 N6 -60.8(2) 3_665
N5 Cu1 N5 N6 55(100) 3_665
N8 Cu1 N5 Cu2 49.99(9) 3_665
N8 Cu1 N5 Cu2 -130.01(9) .
N1 Cu1 N5 Cu2 -40.72(9) .
N1 Cu1 N5 Cu2 139.28(9) 3_665
N5 Cu1 N5 Cu2 -105(100) 3_665
Cu2 N5 N6 N7 131(10) .
Cu1 N5 N6 N7 -27(10) .
N8 Cu1 N8 N10 76.54(17) 3_665
N1 Cu1 N8 N10 119.8(2) .
N1 Cu1 N8 N10 -60.2(2) 3_665
N5 Cu1 N8 N10 -158.0(2) .
N5 Cu1 N8 N10 22.0(2) 3_665
N8 Cu1 N8 N9 -110.2(2) 3_665
N1 Cu1 N8 N9 -66.89(18) .
N1 Cu1 N8 N9 113.11(18) 3_665
N5 Cu1 N8 N9 15.32(18) .
N5 Cu1 N8 N9 -164.68(18) 3_665
N10 N8 N9 C5 -0.2(3) .
Cu1 N8 N9 C5 -174.52(16) .
N9 N8 N10 N11 0.1(3) .
Cu1 N8 N10 N11 174.01(16) .
N8 N10 N11 C5 0.0(3) .
N2 N3 C1 N4 0.0(3) .
N2 N3 C1 C2 -178.5(2) .
N1 N4 C1 N3 0.3(3) .
N1 N4 C1 C2 178.7(2) .
N3 C1 C2 C4 173.8(3) .
N4 C1 C2 C4 -4.5(4) .
N3 C1 C2 C3 -4.8(4) .
N4 C1 C2 C3 177.0(3) .
C4 C2 C3 C12 -0.2(4) .
C1 C2 C3 C12 178.3(3) .
C3 C2 C4 C11 1.3(4) .
C1 C2 C4 C11 -177.3(3) .
N8 N9 C5 N11 0.2(3) .
N8 N9 C5 C6 178.2(2) .
N10 N11 C5 N9 -0.2(3) .
N10 N11 C5 C6 -178.0(2) .
N9 C5 C6 C10 160.5(3) .
N11 C5 C6 C10 -21.9(4) .
N9 C5 C6 C7 -19.0(4) .
N11 C5 C6 C7 158.7(3) .
C10 C6 C7 C8 0.4(4) .
C5 C6 C7 C8 179.8(2) .
C9 N12 C8 C7 -0.3(4) .
Cu2 N12 C8 C7 174.5(2) 4_566
C6 C7 C8 N12 -0.1(4) .
C8 N12 C9 C10 0.4(4) .
Cu2 N12 C9 C10 -173.9(2) 4_566
N12 C9 C10 C6 -0.2(4) .
C7 C6 C10 C9 -0.2(4) .
C5 C6 C10 C9 -179.6(3) .
C12 N13 C11 C4 -1.0(4) .
Cu2 N13 C11 C4 -177.3(2) 4_666
C2 C4 C11 N13 -0.7(5) .
C11 N13 C12 C3 2.1(4) .
Cu2 N13 C12 C3 178.3(2) 4_666
C2 C3 C12 N13 -1.5(5) .
Cu2 O1 C15 N14 -139.2(3) .
C13 N14 C15 O1 4.2(6) .
C14 N14 C15 O1 -178.1(4) .
C111 N111 C333 O111 178(2) .
C222 N111 C333 O111 -2(3) .
C022 N011 C033 O011 4(9) .
C011 N011 C033 O011 -164(6) .
C555 N222 C666 O222 -160.5(13) .
C444 N222 C666 O222 -1.5(19) .
C055 N022 C066 O022 -173(5) .
C044 N022 C066 O022 12(5) .
